data_4328650
loop_
_publ_author_name
'Alexey A. Nazarov'
'Julie Risse'
'Wee Han Ang'
'Frederic Schmitt'
'Olivier Zava'
'Albert Ruggi'
'Michael Groessl'
'Rosario Scopelitti'
'Lucienne Juillerat-Jeanneret'
'Christian G. Hartinger'
'Paul J. Dyson'

_publ_contact_author_address
;Institute of Chemistry and Chemical Engineering (ISIC)
Swiss Federal Institute of Technology (EPFL)
CH-1015 Lausanne
Switzerland
;
_publ_contact_author_email paul.dyson@epfl.ch
_publ_contact_author_name 'Paul J. Dyson'
_publ_section_title
;
 Anthracene-Tethered Ruthenium(II) Arene Complexes as Tools To Visualize
 the Cellular Localization of Putative Organometallic Anticancer Compounds
;
_journal_name_full 'Inorganic Chemistry'
_journal_page_first 3633
_journal_page_last 3639
_journal_paper_doi 10.1021/ic202530j
_journal_volume 51
_journal_year 2012
_chemical_formula_moiety 'C28 H29 Cl2 N4 O P Ru'
_chemical_formula_sum 'C28 H29 Cl2 N4 O P Ru'
_chemical_formula_weight 640.49
_chemical_name_systematic
; 
 ? 
;
_space_group_IT_number 14
_symmetry_cell_setting monoclinic
_symmetry_space_group_name_Hall '-P 2ybc'
_symmetry_space_group_name_H-M 'P 1 21/c 1'
_atom_sites_solution_hydrogens geom
_atom_sites_solution_primary direct
_atom_sites_solution_secondary difmap
_audit_creation_method SHELXL-97
_cell_angle_alpha 90.00
_cell_angle_beta 93.548(2)
_cell_angle_gamma 90.00
_cell_formula_units_Z 4
_cell_length_a 17.1875(4)
_cell_length_b 12.9255(3)
_cell_length_c 13.7320(4)
_cell_measurement_reflns_used 12195
_cell_measurement_temperature 140(2)
_cell_measurement_theta_max 28.3480
_cell_measurement_theta_min 2.8444
_cell_volume 3044.81(13)
_computing_cell_refinement
; 
CrysAlisPro, Oxford Diffraction Ltd., 
Version 1.171.33.66 (release 28-04-2010 CrysAlis171 .NET) 
(compiled Apr 28 2010,14:27:37) 
;
_computing_data_collection
; 
CrysAlisPro, Oxford Diffraction Ltd., 
Version 1.171.33.66 (release 28-04-2010 CrysAlis171 .NET) 
(compiled Apr 28 2010,14:27:37) 
;
_computing_data_reduction
; 
CrysAlisPro, Oxford Diffraction Ltd., 
Version 1.171.33.66 (release 28-04-2010 CrysAlis171 .NET) 
(compiled Apr 28 2010,14:27:37) 
;
_computing_molecular_graphics 'Bruker SHELXTL'
_computing_publication_material 'Bruker SHELXTL'
_computing_structure_refinement 'SHELXL-97 (Sheldrick, 1997)'
_computing_structure_solution 'SHELXS-97 (Sheldrick, 1990)'
_diffrn_ambient_temperature 140(2)
_diffrn_detector_area_resol_mean 8.2812
_diffrn_measured_fraction_theta_full 0.952
_diffrn_measured_fraction_theta_max 0.866
_diffrn_measurement_device_type 'Oxford Diffraction, KM4/Sapphire CCD'
_diffrn_measurement_method 'phi and omega scans'
_diffrn_radiation_monochromator graphite
_diffrn_radiation_source 'fine-focus sealed tube'
_diffrn_radiation_type MoK\a
_diffrn_radiation_wavelength 0.71073
_diffrn_reflns_av_R_equivalents 0.0273
_diffrn_reflns_av_sigmaI/netI 0.0300
_diffrn_reflns_limit_h_max 22
_diffrn_reflns_limit_h_min -22
_diffrn_reflns_limit_k_max 17
_diffrn_reflns_limit_k_min -17
_diffrn_reflns_limit_l_max 16
_diffrn_reflns_limit_l_min -16
_diffrn_reflns_number 21233
_diffrn_reflns_theta_full 25.00
_diffrn_reflns_theta_max 28.41
_diffrn_reflns_theta_min 2.85
_exptl_absorpt_coefficient_mu 0.769
_exptl_absorpt_correction_T_max 1.00000
_exptl_absorpt_correction_T_min 0.87796
_exptl_absorpt_correction_type multi-scan
_exptl_absorpt_process_details
; 
CrysAlisPro, Oxford Diffraction Ltd., 
Version 1.171.33.66 (release 28-04-2010 CrysAlis171 .NET) 
(compiled Apr 28 2010,14:27:37) 
empirical absorption correction using spherical harmonics, 
 implemented in SCALE3 ABSPACK scaling algorithm. 
;
_exptl_crystal_colour orange
_exptl_crystal_density_diffrn 1.397
_exptl_crystal_description prismatic
_exptl_crystal_F_000 1304
_exptl_crystal_size_max 0.34
_exptl_crystal_size_mid 0.26
_exptl_crystal_size_min 0.21
_platon_squeeze_details
;
;
_refine_diff_density_max 0.845
_refine_diff_density_min -0.587
_refine_diff_density_rms 0.090
_refine_ls_extinction_method none
_refine_ls_goodness_of_fit_ref 1.068
_refine_ls_hydrogen_treatment constr
_refine_ls_matrix_type full
_refine_ls_number_parameters 334
_refine_ls_number_reflns 6641
_refine_ls_number_restraints 0
_refine_ls_restrained_S_all 1.068
_refine_ls_R_factor_all 0.0512
_refine_ls_R_factor_gt 0.0380
_refine_ls_shift/su_max 0.000
_refine_ls_shift/su_mean 0.000
_refine_ls_structure_factor_coef Fsqd
_refine_ls_weighting_details 'calc w=1/[\s^2^(Fo^2^)+(0.0631P)^2^+1.9706P] where P=(Fo^2^+2Fc^2^)/3'
_refine_ls_weighting_scheme calc
_refine_ls_wR_factor_gt 0.1062
_refine_ls_wR_factor_ref 0.1122
_reflns_number_gt 5286
_reflns_number_total 6641
_reflns_threshold_expression >2sigma(I)
_cod_data_source_file ic202530j_si_001.cif
_cod_data_source_block 3
_cod_original_cell_volume 3044.80(13)
_cod_original_sg_symbol_H-M 'P 21/c'
_cod_database_code 4328650

loop_
_symmetry_equiv_pos_as_xyz
'x, y, z'
'-x, y+1/2, -z+1/2'
'-x, -y, -z'
'x, -y-1/2, z-1/2'

loop_
_atom_site_label
_atom_site_type_symbol
_atom_site_fract_x
_atom_site_fract_y
_atom_site_fract_z
_atom_site_U_iso_or_equiv
_atom_site_adp_type
_atom_site_occupancy
_atom_site_symmetry_multiplicity
_atom_site_calc_flag
_atom_site_refinement_flags
Ru1 Ru 0.057832(14) 0.226229(18) 0.258341(19) 0.02575(9) Uani 1 1 d .
Cl1 Cl -0.00078(5) 0.34200(6) 0.13601(6) 0.03455(19) Uani 1 1 d .
Cl2 Cl 0.04332(5) 0.35906(6) 0.37885(6) 0.0410(2) Uani 1 1 d .
P1 P -0.06977(5) 0.18559(7) 0.27951(7) 0.0327(2) Uani 1 1 d .
O1 O 0.32388(17) 0.1973(3) 0.4421(3) 0.0678(10) Uani 1 1 d .
N1 N -0.20205(17) 0.0964(3) 0.1960(3) 0.0518(9) Uani 1 1 d .
N2 N -0.22021(18) 0.2407(3) 0.3080(3) 0.0494(9) Uani 1 1 d .
N3 N -0.17641(16) 0.0714(2) 0.3750(3) 0.0439(8) Uani 1 1 d .
N4 N 0.22690(15) 0.1025(2) 0.4987(2) 0.0338(6) Uani 1 1 d .
H4 H 0.2140 0.0477 0.5322 0.041 Uiso 1 1 calc R
C1 C -0.1218(2) 0.1225(3) 0.1741(3) 0.0448(9) Uani 1 1 d .
H1A H -0.1228 0.1695 0.1171 0.054 Uiso 1 1 calc R
H1B H -0.0938 0.0587 0.1572 0.054 Uiso 1 1 calc R
C2 C -0.1420(2) 0.2855(3) 0.3021(3) 0.0472(10) Uani 1 1 d .
H2A H -0.1268 0.3215 0.3640 0.057 Uiso 1 1 calc R
H2B H -0.1430 0.3371 0.2488 0.057 Uiso 1 1 calc R
C3 C -0.09257(18) 0.0934(3) 0.3758(3) 0.0347(7) Uani 1 1 d .
H3A H -0.0640 0.0280 0.3664 0.042 Uiso 1 1 calc R
H3B H -0.0747 0.1221 0.4401 0.042 Uiso 1 1 calc R
C4 C -0.2454(2) 0.1898(4) 0.2188(4) 0.0602(12) Uani 1 1 d .
H4A H -0.2417 0.2395 0.1644 0.072 Uiso 1 1 calc R
H4B H -0.3011 0.1711 0.2220 0.072 Uiso 1 1 calc R
C5 C -0.2033(2) 0.0259(3) 0.2802(3) 0.0519(11) Uani 1 1 d .
H5A H -0.1702 -0.0347 0.2676 0.062 Uiso 1 1 calc R
H5B H -0.2573 0.0005 0.2850 0.062 Uiso 1 1 calc R
C6 C -0.2218(2) 0.1659(3) 0.3888(3) 0.0516(10) Uani 1 1 d .
H6A H -0.2016 0.2002 0.4497 0.062 Uiso 1 1 calc R
H6B H -0.2767 0.1463 0.3973 0.062 Uiso 1 1 calc R
C7 C 0.15191(17) 0.1568(2) 0.3500(2) 0.0290(7) Uani 1 1 d .
C8 C 0.10233(18) 0.0779(2) 0.3129(3) 0.0343(7) Uani 1 1 d .
H8 H 0.0811 0.0297 0.3563 0.041 Uiso 1 1 calc R
C9 C 0.08382(19) 0.0695(3) 0.2116(3) 0.0388(8) Uani 1 1 d .
H9 H 0.0503 0.0159 0.1870 0.047 Uiso 1 1 calc R
C10 C 0.1150(2) 0.1406(3) 0.1471(3) 0.0378(8) Uani 1 1 d .
H10 H 0.0996 0.1388 0.0795 0.045 Uiso 1 1 calc R
C11 C 0.17047(19) 0.2159(3) 0.1843(3) 0.0348(7) Uani 1 1 d .
H11 H 0.1947 0.2610 0.1406 0.042 Uiso 1 1 calc R
C12 C 0.18872(18) 0.2231(2) 0.2834(2) 0.0296(7) Uani 1 1 d .
H12 H 0.2260 0.2725 0.3075 0.036 Uiso 1 1 calc R
C13 C 0.16635(19) 0.1713(3) 0.4579(2) 0.0355(7) Uani 1 1 d .
H13A H 0.1820 0.2439 0.4713 0.043 Uiso 1 1 calc R
H13B H 0.1174 0.1581 0.4903 0.043 Uiso 1 1 calc R
C14 C 0.3025(2) 0.1218(3) 0.4857(3) 0.0392(8) Uani 1 1 d .
C15 C 0.35930(17) 0.0422(3) 0.5291(3) 0.0331(7) Uani 1 1 d .
C16 C 0.38222(19) -0.0391(3) 0.4708(3) 0.0436(9) Uani 1 1 d .
C17 C 0.3533(3) -0.0489(4) 0.3707(3) 0.0640(13) Uani 1 1 d .
H17 H 0.3161 -0.0008 0.3438 0.077 Uiso 1 1 calc R
C18 C 0.3787(3) -0.1257(5) 0.3151(5) 0.090(2) Uani 1 1 d .
H18 H 0.3595 -0.1309 0.2489 0.108 Uiso 1 1 calc R
C19 C 0.4334(4) -0.1988(5) 0.3529(6) 0.099(3) Uani 1 1 d .
H19 H 0.4503 -0.2529 0.3124 0.119 Uiso 1 1 calc R
C20 C 0.4621(3) -0.1923(4) 0.4470(5) 0.085(2) Uani 1 1 d .
H20 H 0.4995 -0.2415 0.4711 0.101 Uiso 1 1 calc R
C21 C 0.4371(2) -0.1125(3) 0.5113(4) 0.0578(13) Uani 1 1 d .
C22 C 0.4646(2) -0.1026(3) 0.6073(4) 0.0574(12) Uani 1 1 d .
H22 H 0.5003 -0.1525 0.6343 0.069 Uiso 1 1 calc R
C23 C 0.4417(2) -0.0222(3) 0.6659(3) 0.0486(10) Uani 1 1 d .
C24 C 0.4700(3) -0.0118(5) 0.7642(4) 0.0728(15) Uani 1 1 d .
H24 H 0.5050 -0.0619 0.7922 0.087 Uiso 1 1 calc R
C25 C 0.4483(3) 0.0670(5) 0.8176(4) 0.0800(16) Uani 1 1 d .
H25 H 0.4680 0.0716 0.8837 0.096 Uiso 1 1 calc R
C26 C 0.3972(3) 0.1442(4) 0.7804(3) 0.0673(14) Uani 1 1 d .
H26 H 0.3826 0.1998 0.8207 0.081 Uiso 1 1 calc R
C27 C 0.3689(2) 0.1383(3) 0.6865(3) 0.0478(10) Uani 1 1 d .
H27 H 0.3351 0.1911 0.6609 0.057 Uiso 1 1 calc R
C28 C 0.38846(18) 0.0547(3) 0.6248(3) 0.0360(8) Uani 1 1 d .

loop_
_atom_site_aniso_label
_atom_site_aniso_U_11
_atom_site_aniso_U_22
_atom_site_aniso_U_33
_atom_site_aniso_U_23
_atom_site_aniso_U_13
_atom_site_aniso_U_12
Ru1 0.02552(13) 0.01932(13) 0.03280(16) 0.00378(10) 0.00491(9) -0.00225(9)
Cl1 0.0403(4) 0.0260(4) 0.0376(5) 0.0098(3) 0.0049(3) -0.0004(3)
Cl2 0.0536(5) 0.0294(4) 0.0396(5) -0.0018(3) -0.0005(4) 0.0108(4)
P1 0.0257(4) 0.0242(4) 0.0489(6) 0.0122(4) 0.0072(3) 0.0015(3)
O1 0.0427(16) 0.074(2) 0.086(2) 0.0430(19) -0.0001(15) -0.0147(15)
N1 0.0276(15) 0.053(2) 0.075(2) 0.0073(18) 0.0020(15) -0.0016(14)
N2 0.0323(16) 0.0420(18) 0.075(3) 0.0189(17) 0.0150(16) 0.0079(13)
N3 0.0300(15) 0.0349(16) 0.069(2) 0.0174(15) 0.0176(14) 0.0013(12)
N4 0.0273(14) 0.0357(15) 0.0390(17) 0.0122(12) 0.0068(11) 0.0022(11)
C1 0.0294(17) 0.047(2) 0.057(2) 0.0092(18) -0.0020(16) -0.0049(15)
C2 0.038(2) 0.0321(19) 0.073(3) 0.0110(18) 0.0158(18) 0.0060(15)
C3 0.0302(16) 0.0295(16) 0.046(2) 0.0133(14) 0.0107(14) 0.0023(13)
C4 0.0285(19) 0.062(3) 0.091(4) 0.022(3) 0.010(2) 0.0051(18)
C5 0.0294(18) 0.040(2) 0.088(3) 0.008(2) 0.0129(19) -0.0074(15)
C6 0.037(2) 0.041(2) 0.080(3) 0.014(2) 0.0230(19) 0.0061(16)
C7 0.0226(14) 0.0283(16) 0.0368(19) 0.0039(13) 0.0069(12) 0.0026(11)
C8 0.0292(16) 0.0235(15) 0.051(2) 0.0059(14) 0.0081(14) 0.0019(12)
C9 0.0294(17) 0.0254(16) 0.061(2) -0.0076(15) -0.0022(16) 0.0026(13)
C10 0.0354(18) 0.0365(18) 0.041(2) -0.0092(15) 0.0032(14) 0.0020(14)
C11 0.0271(16) 0.043(2) 0.036(2) 0.0006(15) 0.0086(13) 0.0004(14)
C12 0.0263(15) 0.0297(16) 0.0334(19) 0.0039(13) 0.0051(12) -0.0024(12)
C13 0.0339(17) 0.0367(18) 0.036(2) 0.0092(14) 0.0062(14) 0.0067(14)
C14 0.0311(17) 0.0424(19) 0.044(2) 0.0086(16) 0.0055(15) -0.0043(14)
C15 0.0203(15) 0.0353(17) 0.045(2) 0.0019(14) 0.0091(13) -0.0045(12)
C16 0.0259(17) 0.047(2) 0.059(2) -0.0137(18) 0.0183(16) -0.0154(15)
C17 0.049(2) 0.081(3) 0.064(3) -0.029(2) 0.020(2) -0.032(2)
C18 0.072(4) 0.104(5) 0.098(4) -0.057(4) 0.041(3) -0.053(3)
C19 0.073(4) 0.078(4) 0.154(7) -0.074(4) 0.059(4) -0.044(3)
C20 0.046(3) 0.046(3) 0.166(6) -0.039(3) 0.042(3) -0.014(2)
C21 0.0288(19) 0.036(2) 0.111(4) -0.021(2) 0.025(2) -0.0107(15)
C22 0.0267(18) 0.036(2) 0.111(4) 0.014(2) 0.010(2) 0.0014(15)
C23 0.0283(17) 0.052(2) 0.065(3) 0.018(2) -0.0018(17) -0.0070(16)
C24 0.048(3) 0.095(4) 0.075(4) 0.028(3) -0.007(2) -0.011(3)
C25 0.057(3) 0.121(5) 0.061(3) 0.010(3) -0.002(2) -0.024(3)
C26 0.048(2) 0.099(4) 0.057(3) -0.034(3) 0.020(2) -0.021(3)
C27 0.0279(17) 0.058(2) 0.059(3) -0.0128(19) 0.0105(16) -0.0059(16)
C28 0.0239(15) 0.0386(18) 0.047(2) 0.0004(15) 0.0096(14) -0.0043(13)

loop_
_atom_type_symbol
_atom_type_description
_atom_type_scat_dispersion_real
_atom_type_scat_dispersion_imag
_atom_type_scat_source
C C 0.0033 0.0016 'International Tables Vol C Tables 4.2.6.8 and 6.1.1.4'
H H 0.0000 0.0000 'International Tables Vol C Tables 4.2.6.8 and 6.1.1.4'
N N 0.0061 0.0033 'International Tables Vol C Tables 4.2.6.8 and 6.1.1.4'
O O 0.0106 0.0060 'International Tables Vol C Tables 4.2.6.8 and 6.1.1.4'
P P 0.1023 0.0942 'International Tables Vol C Tables 4.2.6.8 and 6.1.1.4'
Cl Cl 0.1484 0.1585 'International Tables Vol C Tables 4.2.6.8 and 6.1.1.4'
Ru Ru -1.2594 0.8363 'International Tables Vol C Tables 4.2.6.8 and 6.1.1.4'

loop_
_geom_angle_atom_site_label_1
_geom_angle_atom_site_label_2
_geom_angle_atom_site_label_3
_geom_angle
C10 Ru1 C9 37.71(13)
C10 Ru1 C8 68.23(14)
C9 Ru1 C8 37.81(13)
C10 Ru1 C7 81.07(13)
C9 Ru1 C7 68.27(12)
C8 Ru1 C7 37.59(12)
C10 Ru1 C11 37.84(12)
C9 Ru1 C11 67.26(13)
C8 Ru1 C11 79.03(13)
C7 Ru1 C11 66.91(12)
C10 Ru1 C12 66.87(12)
C9 Ru1 C12 78.92(12)
C8 Ru1 C12 66.83(11)
C7 Ru1 C12 37.56(11)
C11 Ru1 C12 35.73(12)
C10 Ru1 P1 116.83(9)
C9 Ru1 P1 92.27(9)
C8 Ru1 P1 94.18(9)
C7 Ru1 P1 120.93(8)
C11 Ru1 P1 154.51(9)
C12 Ru1 P1 158.49(8)
C10 Ru1 Cl2 156.60(9)
C9 Ru1 Cl2 153.76(10)
C8 Ru1 Cl2 116.10(10)
C7 Ru1 Cl2 90.06(9)
C11 Ru1 Cl2 118.83(9)
C12 Ru1 Cl2 93.02(9)
P1 Ru1 Cl2 86.31(3)
C10 Ru1 Cl1 90.78(10)
C9 Ru1 Cl1 116.98(10)
C8 Ru1 Cl1 154.67(10)
C7 Ru1 Cl1 156.43(8)
C11 Ru1 Cl1 93.19(9)
C12 Ru1 Cl1 119.01(8)
P1 Ru1 Cl1 82.49(3)
Cl2 Ru1 Cl1 88.84(3)
C2 P1 C3 99.11(17)
C2 P1 C1 98.2(2)
C3 P1 C1 99.38(17)
C2 P1 Ru1 121.62(12)
C3 P1 Ru1 119.19(11)
C1 P1 Ru1 115.06(12)
C4 N1 C1 110.6(3)
C4 N1 C5 108.0(3)
C1 N1 C5 111.3(3)
C4 N2 C2 111.3(3)
C4 N2 C6 108.8(3)
C2 N2 C6 111.1(3)
C3 N3 C6 111.6(3)
C3 N3 C5 109.7(3)
C6 N3 C5 107.7(3)
C14 N4 C13 120.6(3)
C14 N4 H4 119.7
C13 N4 H4 119.7
N1 C1 P1 110.9(3)
N1 C1 H1A 109.5
P1 C1 H1A 109.5
N1 C1 H1B 109.5
P1 C1 H1B 109.5
H1A C1 H1B 108.0
N2 C2 P1 111.3(2)
N2 C2 H2A 109.4
P1 C2 H2A 109.4
N2 C2 H2B 109.4
P1 C2 H2B 109.4
H2A C2 H2B 108.0
N3 C3 P1 111.9(2)
N3 C3 H3A 109.2
P1 C3 H3A 109.2
N3 C3 H3B 109.2
P1 C3 H3B 109.2
H3A C3 H3B 107.9
N2 C4 N1 115.5(3)
N2 C4 H4A 108.4
N1 C4 H4A 108.4
N2 C4 H4B 108.4
N1 C4 H4B 108.4
H4A C4 H4B 107.5
N1 C5 N3 115.3(3)
N1 C5 H5A 108.5
N3 C5 H5A 108.5
N1 C5 H5B 108.5
N3 C5 H5B 108.5
H5A C5 H5B 107.5
N3 C6 N2 114.5(3)
N3 C6 H6A 108.6
N2 C6 H6A 108.6
N3 C6 H6B 108.6
N2 C6 H6B 108.6
H6A C6 H6B 107.6
C8 C7 C12 119.0(3)
C8 C7 C13 120.6(3)
C12 C7 C13 120.3(3)
C8 C7 Ru1 71.20(18)
C12 C7 Ru1 74.06(18)
C13 C7 Ru1 126.2(2)
C7 C8 C9 120.5(3)
C7 C8 Ru1 71.21(18)
C9 C8 Ru1 71.08(19)
C7 C8 H8 119.7
C9 C8 H8 119.7
Ru1 C8 H8 130.7
C10 C9 C8 119.9(3)
C10 C9 Ru1 70.80(19)
C8 C9 Ru1 71.11(19)
C10 C9 H9 120.0
C8 C9 H9 120.0
Ru1 C9 H9 130.7
C9 C10 C11 119.4(3)
C9 C10 Ru1 71.5(2)
C11 C10 Ru1 73.9(2)
C9 C10 H10 120.3
C11 C10 H10 120.3
Ru1 C10 H10 126.1
C12 C11 C10 120.2(3)
C12 C11 Ru1 72.50(19)
C10 C11 Ru1 68.24(19)
C12 C11 H11 119.9
C10 C11 H11 119.9
Ru1 C11 H11 132.3
C11 C12 C7 120.5(3)
C11 C12 Ru1 71.77(19)
C7 C12 Ru1 68.38(17)
C11 C12 H12 119.7
C7 C12 H12 119.7
Ru1 C12 H12 133.4
N4 C13 C7 112.0(3)
N4 C13 H13A 109.2
C7 C13 H13A 109.2
N4 C13 H13B 109.2
C7 C13 H13B 109.2
H13A C13 H13B 107.9
O1 C14 N4 122.6(3)
O1 C14 C15 122.2(3)
N4 C14 C15 115.2(3)
C28 C15 C16 122.3(3)
C28 C15 C14 118.7(3)
C16 C15 C14 118.9(3)
C15 C16 C21 118.7(4)
C15 C16 C17 121.5(4)
C21 C16 C17 119.7(4)
C18 C17 C16 120.2(6)
C18 C17 H17 119.9
C16 C17 H17 119.9
C17 C18 C19 121.3(6)
C17 C18 H18 119.4
C19 C18 H18 119.4
C20 C19 C18 120.3(5)
C20 C19 H19 119.9
C18 C19 H19 119.9
C19 C20 C21 121.6(6)
C19 C20 H20 119.2
C21 C20 H20 119.2
C22 C21 C16 119.4(4)
C22 C21 C20 123.8(5)
C16 C21 C20 116.9(5)
C21 C22 C23 122.2(4)
C21 C22 H22 118.9
C23 C22 H22 118.9
C22 C23 C24 122.2(4)
C22 C23 C28 119.0(4)
C24 C23 C28 118.8(4)
C25 C24 C23 120.7(5)
C25 C24 H24 119.6
C23 C24 H24 119.6
C24 C25 C26 122.5(5)
C24 C25 H25 118.8
C26 C25 H25 118.8
C27 C26 C25 119.1(5)
C27 C26 H26 120.4
C25 C26 H26 120.4
C26 C27 C28 121.7(4)
C26 C27 H27 119.1
C28 C27 H27 119.1
C15 C28 C27 124.5(3)
C15 C28 C23 118.3(3)
C27 C28 C23 117.2(4)

loop_
_geom_bond_atom_site_label_1
_geom_bond_atom_site_label_2
_geom_bond_distance
Ru1 C10 2.171(3)
Ru1 C9 2.180(3)
Ru1 C8 2.180(3)
Ru1 C7 2.180(3)
Ru1 C11 2.246(3)
Ru1 C12 2.255(3)
Ru1 P1 2.2911(8)
Ru1 Cl2 2.4083(9)
Ru1 Cl1 2.4221(8)
P1 C2 1.831(4)
P1 C3 1.840(3)
P1 C1 1.844(4)
O1 C14 1.214(4)
N1 C4 1.463(6)
N1 C1 1.469(5)
N1 C5 1.473(5)
N2 C4 1.434(6)
N2 C2 1.470(5)
N2 C6 1.473(5)
N3 C3 1.468(4)
N3 C6 1.468(5)
N3 C5 1.478(5)
N4 C14 1.346(4)
N4 C13 1.455(4)
N4 H4 0.8800
C1 H1A 0.9900
C1 H1B 0.9900
C2 H2A 0.9900
C2 H2B 0.9900
C3 H3A 0.9900
C3 H3B 0.9900
C4 H4A 0.9900
C4 H4B 0.9900
C5 H5A 0.9900
C5 H5B 0.9900
C6 H6A 0.9900
C6 H6B 0.9900
C7 C8 1.405(4)
C7 C12 1.430(4)
C7 C13 1.499(5)
C8 C9 1.413(5)
C8 H8 0.9500
C9 C10 1.406(5)
C9 H9 0.9500
C10 C11 1.434(5)
C10 H10 0.9500
C11 C12 1.381(5)
C11 H11 0.9500
C12 H12 0.9500
C13 H13A 0.9900
C13 H13B 0.9900
C14 C15 1.515(5)
C15 C28 1.386(5)
C15 C16 1.393(5)
C16 C21 1.427(6)
C16 C17 1.438(6)
C17 C18 1.342(7)
C17 H17 0.9500
C18 C19 1.410(10)
C18 H18 0.9500
C19 C20 1.357(9)
C19 H19 0.9500
C20 C21 1.440(6)
C20 H20 0.9500
C21 C22 1.378(7)
C22 C23 1.386(6)
C22 H22 0.9500
C23 C24 1.413(7)
C23 C28 1.443(5)
C24 C25 1.323(8)
C24 H24 0.9500
C25 C26 1.404(8)
C25 H25 0.9500
C26 C27 1.353(6)
C26 H26 0.9500
C27 C28 1.425(5)
C27 H27 0.9500

loop_
_geom_torsion_atom_site_label_1
_geom_torsion_atom_site_label_2
_geom_torsion_atom_site_label_3
_geom_torsion_atom_site_label_4
_geom_torsion
C10 Ru1 P1 C2 -140.2(2)
C9 Ru1 P1 C2 -170.0(2)
C8 Ru1 P1 C2 152.2(2)
C7 Ru1 P1 C2 124.1(2)
C11 Ru1 P1 C2 -134.7(3)
C12 Ru1 P1 C2 125.1(3)
Cl2 Ru1 P1 C2 36.22(18)
Cl1 Ru1 P1 C2 -53.10(18)
C10 Ru1 P1 C3 95.99(18)
C9 Ru1 P1 C3 66.13(17)
C8 Ru1 P1 C3 28.31(17)
C7 Ru1 P1 C3 0.23(18)
C11 Ru1 P1 C3 101.4(3)
C12 Ru1 P1 C3 1.2(3)
Cl2 Ru1 P1 C3 -87.62(14)
Cl1 Ru1 P1 C3 -176.94(14)
C10 Ru1 P1 C1 -21.87(18)
C9 Ru1 P1 C1 -51.73(17)
C8 Ru1 P1 C1 -89.56(17)
C7 Ru1 P1 C1 -117.63(17)
C11 Ru1 P1 C1 -16.4(3)
C12 Ru1 P1 C1 -116.6(3)
Cl2 Ru1 P1 C1 154.51(14)
Cl1 Ru1 P1 C1 65.19(14)
C4 N1 C1 P1 60.6(4)
C5 N1 C1 P1 -59.5(4)
C2 P1 C1 N1 -51.2(3)
C3 P1 C1 N1 49.5(3)
Ru1 P1 C1 N1 178.0(2)
C4 N2 C2 P1 -60.4(4)
C6 N2 C2 P1 61.0(4)
C3 P1 C2 N2 -50.3(3)
C1 P1 C2 N2 50.7(3)
Ru1 P1 C2 N2 177.0(2)
C6 N3 C3 P1 -58.9(4)
C5 N3 C3 P1 60.4(3)
C2 P1 C3 N3 49.3(3)
C1 P1 C3 N3 -50.7(3)
Ru1 P1 C3 N3 -176.4(2)
C2 N2 C4 N1 67.4(4)
C6 N2 C4 N1 -55.4(4)
C1 N1 C4 N2 -67.7(5)
C5 N1 C4 N2 54.3(4)
C4 N1 C5 N3 -53.3(4)
C1 N1 C5 N3 68.2(4)
C3 N3 C5 N1 -67.9(4)
C6 N3 C5 N1 53.7(4)
C3 N3 C6 N2 66.4(5)
C5 N3 C6 N2 -54.0(4)
C4 N2 C6 N3 55.3(4)
C2 N2 C6 N3 -67.6(5)
C10 Ru1 C7 C8 -65.7(2)
C9 Ru1 C7 C8 -28.8(2)
C11 Ru1 C7 C8 -102.4(2)
C12 Ru1 C7 C8 -129.1(3)
P1 Ru1 C7 C8 50.3(2)
Cl2 Ru1 C7 C8 136.03(19)
Cl1 Ru1 C7 C8 -136.7(2)
C10 Ru1 C7 C12 63.39(19)
C9 Ru1 C7 C12 100.3(2)
C8 Ru1 C7 C12 129.1(3)
C11 Ru1 C7 C12 26.71(19)
P1 Ru1 C7 C12 179.40(15)
Cl2 Ru1 C7 C12 -94.87(18)
Cl1 Ru1 C7 C12 -7.6(3)
C10 Ru1 C7 C13 179.6(3)
C9 Ru1 C7 C13 -143.5(3)
C8 Ru1 C7 C13 -114.7(4)
C11 Ru1 C7 C13 142.9(3)
C12 Ru1 C7 C13 116.2(4)
P1 Ru1 C7 C13 -64.4(3)
Cl2 Ru1 C7 C13 21.4(3)
Cl1 Ru1 C7 C13 108.6(3)
C12 C7 C8 C9 -5.3(4)
C13 C7 C8 C9 174.9(3)
Ru1 C7 C8 C9 53.3(3)
C12 C7 C8 Ru1 -58.6(3)
C13 C7 C8 Ru1 121.6(3)
C10 Ru1 C8 C7 104.2(2)
C9 Ru1 C8 C7 133.1(3)
C11 Ru1 C8 C7 66.2(2)
C12 Ru1 C8 C7 30.97(18)
P1 Ru1 C8 C7 -138.57(18)
Cl2 Ru1 C8 C7 -50.6(2)
Cl1 Ru1 C8 C7 140.16(19)
C10 Ru1 C8 C9 -28.96(19)
C7 Ru1 C8 C9 -133.1(3)
C11 Ru1 C8 C9 -66.9(2)
C12 Ru1 C8 C9 -102.2(2)
P1 Ru1 C8 C9 88.31(18)
Cl2 Ru1 C8 C9 176.24(16)
Cl1 Ru1 C8 C9 7.0(3)
C7 C8 C9 C10 -0.1(5)
Ru1 C8 C9 C10 53.2(3)
C7 C8 C9 Ru1 -53.3(3)
C8 Ru1 C9 C10 -132.7(3)
C7 Ru1 C9 C10 -104.0(2)
C11 Ru1 C9 C10 -30.9(2)
C12 Ru1 C9 C10 -66.4(2)
P1 Ru1 C9 C10 133.42(19)
Cl2 Ru1 C9 C10 -140.3(2)
Cl1 Ru1 C9 C10 50.7(2)
C10 Ru1 C9 C8 132.7(3)
C7 Ru1 C9 C8 28.64(18)
C11 Ru1 C9 C8 101.7(2)
C12 Ru1 C9 C8 66.32(19)
P1 Ru1 C9 C8 -93.90(18)
Cl2 Ru1 C9 C8 -7.7(3)
Cl1 Ru1 C9 C8 -176.63(15)
C8 C9 C10 C11 5.0(5)
Ru1 C9 C10 C11 58.4(3)
C8 C9 C10 Ru1 -53.4(3)
C8 Ru1 C10 C9 29.03(19)
C7 Ru1 C10 C9 65.8(2)
C11 Ru1 C10 C9 129.4(3)
C12 Ru1 C10 C9 102.2(2)
P1 Ru1 C10 C9 -54.4(2)
Cl2 Ru1 C10 C9 134.7(2)
Cl1 Ru1 C10 C9 -136.40(19)
C9 Ru1 C10 C11 -129.4(3)
C8 Ru1 C10 C11 -100.4(2)
C7 Ru1 C10 C11 -63.6(2)
C12 Ru1 C10 C11 -27.24(19)
P1 Ru1 C10 C11 176.18(17)
Cl2 Ru1 C10 C11 5.3(4)
Cl1 Ru1 C10 C11 94.2(2)
C9 C10 C11 C12 -4.6(5)
Ru1 C10 C11 C12 52.7(3)
C9 C10 C11 Ru1 -57.2(3)
C10 Ru1 C11 C12 -133.9(3)
C9 Ru1 C11 C12 -103.0(2)
C8 Ru1 C11 C12 -65.4(2)
C7 Ru1 C11 C12 -27.99(19)
P1 Ru1 C11 C12 -141.83(18)
Cl2 Ru1 C11 C12 48.5(2)
Cl1 Ru1 C11 C12 138.96(18)
C9 Ru1 C11 C10 30.8(2)
C8 Ru1 C11 C10 68.5(2)
C7 Ru1 C11 C10 105.9(2)
C12 Ru1 C11 C10 133.9(3)
P1 Ru1 C11 C10 -7.9(3)
Cl2 Ru1 C11 C10 -177.60(18)
Cl1 Ru1 C11 C10 -87.2(2)
C10 C11 C12 C7 -0.9(5)
Ru1 C11 C12 C7 49.9(3)
C10 C11 C12 Ru1 -50.7(3)
C8 C7 C12 C11 5.8(5)
C13 C7 C12 C11 -174.4(3)
Ru1 C7 C12 C11 -51.4(3)
C8 C7 C12 Ru1 57.2(2)
C13 C7 C12 Ru1 -123.0(3)
C10 Ru1 C12 C11 28.7(2)
C9 Ru1 C12 C11 66.3(2)
C8 Ru1 C12 C11 103.9(2)
C7 Ru1 C12 C11 134.9(3)
P1 Ru1 C12 C11 133.5(2)
Cl2 Ru1 C12 C11 -138.91(19)
Cl1 Ru1 C12 C11 -48.6(2)
C10 Ru1 C12 C7 -106.2(2)
C9 Ru1 C12 C7 -68.6(2)
C8 Ru1 C12 C7 -31.00(19)
C11 Ru1 C12 C7 -134.9(3)
P1 Ru1 C12 C7 -1.4(4)
Cl2 Ru1 C12 C7 86.17(18)
Cl1 Ru1 C12 C7 176.53(15)
C14 N4 C13 C7 75.7(4)
C8 C7 C13 N4 83.4(4)
C12 C7 C13 N4 -96.4(3)
Ru1 C7 C13 N4 171.6(2)
C13 N4 C14 O1 1.7(6)
C13 N4 C14 C15 -178.1(3)
O1 C14 C15 C28 91.1(5)
N4 C14 C15 C28 -89.0(4)
O1 C14 C15 C16 -86.9(5)
N4 C14 C15 C16 92.9(4)
C28 C15 C16 C21 0.6(5)
C14 C15 C16 C21 178.5(3)
C28 C15 C16 C17 -177.9(3)
C14 C15 C16 C17 0.1(5)
C15 C16 C17 C18 177.4(4)
C21 C16 C17 C18 -1.1(6)
C16 C17 C18 C19 0.5(7)
C17 C18 C19 C20 -0.5(8)
C18 C19 C20 C21 1.0(8)
C15 C16 C21 C22 1.5(5)
C17 C16 C21 C22 -180.0(3)
C15 C16 C21 C20 -177.0(3)
C17 C16 C21 C20 1.5(5)
C19 C20 C21 C22 -180.0(4)
C19 C20 C21 C16 -1.5(6)
C16 C21 C22 C23 -1.3(6)
C20 C21 C22 C23 177.2(4)
C21 C22 C23 C24 -179.8(4)
C21 C22 C23 C28 -1.0(6)
C22 C23 C24 C25 178.6(5)
C28 C23 C24 C25 -0.1(7)
C23 C24 C25 C26 -0.5(8)
C24 C25 C26 C27 0.0(8)
C25 C26 C27 C28 1.2(6)
C16 C15 C28 C27 177.9(3)
C14 C15 C28 C27 -0.1(5)
C16 C15 C28 C23 -2.9(5)
C14 C15 C28 C23 179.2(3)
C26 C27 C28 C15 177.6(4)
C26 C27 C28 C23 -1.7(5)
C22 C23 C28 C15 3.1(5)
C24 C23 C28 C15 -178.2(3)
C22 C23 C28 C27 -177.6(3)
C24 C23 C28 C27 1.1(5)

loop_
_platon_squeeze_void_nr
_platon_squeeze_void_average_x
_platon_squeeze_void_average_y
_platon_squeeze_void_average_z
_platon_squeeze_void_volume
_platon_squeeze_void_count_electrons
_platon_squeeze_void_content
1 0.187 -0.004 -0.050 131 27 ' '
2 0.813 0.004 0.050 131 27 ' '
3 0.813 0.496 0.550 131 27 ' '
4 0.187 0.504 0.450 131 27 ' '
